data_1540431
loop_
_publ_author_name
'Hinz, Alexander'
'Schulz, Axel'
'Villinger, Alexander'

_publ_section_title
;
 Zwitterionic and biradicaloid heteroatomic cyclopentane derivatives
 containing different group 15 elements
;
_journal_issue 1
_journal_name_full 'Chem. Sci.'
_journal_page_first 745
_journal_paper_doi 10.1039/C5SC03515E
_journal_volume 7
_journal_year 2016
_chemical_formula_moiety 'C57 H59 As N4, 2.5 (C6 H6)'
_chemical_formula_sum 'C72 H74 As N4'
_chemical_formula_weight 1070.27
_chemical_name_systematic
;
 ?
;
_space_group_crystal_system triclinic
_space_group_IT_number 2
_space_group_name_Hall '-P 1'
_space_group_name_H-M_alt 'P -1'
_symmetry_space_group_name_Hall '-P 1'
_symmetry_space_group_name_H-M 'P -1'
_atom_sites_solution_hydrogens geom
_audit_creation_method SHELXL-2013
_audit_update_record
;
2015-08-31 deposited with the CCDC.
2015-10-27 downloaded from the CCDC.
;
_cell_angle_alpha 85.439(6)
_cell_angle_beta 75.150(5)
_cell_angle_gamma 82.111(6)
_cell_formula_units_Z 2
_cell_length_a 10.8398(18)
_cell_length_b 16.340(3)
_cell_length_c 17.690(3)
_cell_measurement_reflns_used 2707
_cell_measurement_temperature 173(2)
_cell_measurement_theta_max 18.12
_cell_measurement_theta_min 2.38
_cell_volume 2996.8(9)
_computing_cell_refinement 'Bruker Apex V7.51A'
_computing_data_collection 'Bruker Apex V7.51A'
_computing_data_reduction 'Bruker SAINT'
_computing_molecular_graphics 'ORTEP-3v2.01 (Farrugia, 1997)'
_computing_publication_material SHELXL-2013
_computing_structure_refinement 'SHELXL-2013 (Sheldrick, 2013)'
_computing_structure_solution 'SHELXS-2013 (Sheldrick, 2013)'
_diffrn_ambient_temperature 173(2)
_diffrn_measured_fraction_theta_full 0.965
_diffrn_measured_fraction_theta_max 0.988
_diffrn_measurement_device_type 'Bruker Apex Kappa II-CCD-diffractometer'
_diffrn_measurement_method 'phi and omega scans'
_diffrn_radiation_monochromator graphite
_diffrn_radiation_source 'sealed tube'
_diffrn_radiation_type MoK\a
_diffrn_radiation_wavelength 0.71073
_diffrn_reflns_av_R_equivalents 0.1198
_diffrn_reflns_av_unetI/netI 0.1691
_diffrn_reflns_laue_measured_fraction_full 0.965
_diffrn_reflns_laue_measured_fraction_max 0.988
_diffrn_reflns_limit_h_max 12
_diffrn_reflns_limit_h_min -12
_diffrn_reflns_limit_k_max 19
_diffrn_reflns_limit_k_min -19
_diffrn_reflns_limit_l_max 21
_diffrn_reflns_limit_l_min -20
_diffrn_reflns_number 46291
_diffrn_reflns_point_group_measured_fraction_full 0.965
_diffrn_reflns_point_group_measured_fraction_max 0.988
_diffrn_reflns_theta_full 25.242
_diffrn_reflns_theta_max 24.999
_diffrn_reflns_theta_min 1.694
_exptl_absorpt_coefficient_mu 0.612
_exptl_absorpt_correction_T_max 0.7452
_exptl_absorpt_correction_T_min 0.6107
_exptl_absorpt_correction_type multi-scan
_exptl_absorpt_process_details '(SADABS; Sheldrick, 2004)'
_exptl_crystal_colour red
_exptl_crystal_density_diffrn 1.186
_exptl_crystal_description needle
_exptl_crystal_F_000 1134
_exptl_crystal_size_max 0.500
_exptl_crystal_size_mid 0.060
_exptl_crystal_size_min 0.030
_refine_diff_density_max 0.298
_refine_diff_density_min -0.504
_refine_diff_density_rms 0.067
_refine_ls_extinction_method none
_refine_ls_goodness_of_fit_ref 0.965
_refine_ls_hydrogen_treatment constr
_refine_ls_matrix_type full
_refine_ls_number_parameters 685
_refine_ls_number_reflns 10440
_refine_ls_number_restraints 1
_refine_ls_restrained_S_all 0.965
_refine_ls_R_factor_all 0.1623
_refine_ls_R_factor_gt 0.0596
_refine_ls_shift/su_max 0.000
_refine_ls_shift/su_mean 0.000
_refine_ls_structure_factor_coef Fsqd
_refine_ls_weighting_details 'w=1/[\s^2^(Fo^2^)+(0.0538P)^2^] where P=(Fo^2^+2Fc^2^)/3'
_refine_ls_weighting_scheme calc
_refine_ls_wR_factor_gt 0.1122
_refine_ls_wR_factor_ref 0.1470
_reflns_Friedel_coverage 0.000
_reflns_number_gt 5013
_reflns_number_total 10440
_reflns_threshold_expression 'I > 2\s(I)'
_cod_data_source_file c5sc03515e2.cif
_cod_data_source_block ah166a
_cod_depositor_comments 'Adding full bibliography for 1540431--1540434.cif.'
_cod_original_cell_volume 2996.9(9)
_cod_database_code 1540431
_shelx_space_group_comment
;
The symmetry employed for this shelxl refinement is uniquely defined
by the following loop, which should always be used as a source of
symmetry information in preference to the above space-group names.
They are only intended as comments.
;
_shelx_estimated_absorpt_t_min 0.749
_shelx_estimated_absorpt_t_max 0.982
_shelxl_version_number 2013-4

loop_
_space_group_symop_operation_xyz
'x, y, z'
'-x, -y, -z'

loop_
_atom_site_label
_atom_site_type_symbol
_atom_site_fract_x
_atom_site_fract_y
_atom_site_fract_z
_atom_site_U_iso_or_equiv
_atom_site_adp_type
_atom_site_occupancy
_atom_site_site_symmetry_order
_atom_site_calc_flag
_atom_site_refinement_flags_posn
_atom_site_refinement_flags_adp
_atom_site_refinement_flags_occupancy
_atom_site_disorder_assembly
_atom_site_disorder_group
As1 As 0.20550(5) 0.12534(3) 0.38040(3) 0.04207(18) Uani 1 1 d . . . . .
N1 N 0.2137(3) 0.15692(19) 0.27515(17) 0.0275(8) Uani 1 1 d . . . . .
N2 N 0.3000(3) 0.20462(19) 0.23702(18) 0.0291(8) Uani 1 1 d . . . . .
N3 N 0.3697(3) 0.22338(19) 0.28507(18) 0.0280(8) Uani 1 1 d . . . . .
N4 N 0.4106(3) 0.20899(19) 0.40951(19) 0.0339(9) Uani 1 1 d . . . . .
C1 C 0.1308(4) 0.1325(3) 0.2301(2) 0.0299(11) Uani 1 1 d . . . . .
C2 C 0.0689(4) 0.1915(3) 0.1852(2) 0.0315(11) Uani 1 1 d . . . . .
C3 C 0.0030(4) 0.1621(3) 0.1369(2) 0.0356(11) Uani 1 1 d . . . . .
H3 H -0.0360 0.2007 0.1042 0.043 Uiso 1 1 calc R U . . .
C4 C -0.0078(4) 0.0798(3) 0.1348(2) 0.0419(12) Uani 1 1 d . . . . .
H4 H -0.0490 0.0614 0.0990 0.050 Uiso 1 1 calc R U . . .
C5 C 0.0418(4) 0.0243(3) 0.1852(2) 0.0401(12) Uani 1 1 d . . . . .
H5 H 0.0286 -0.0322 0.1866 0.048 Uiso 1 1 calc R U . . .
C6 C 0.1114(4) 0.0486(3) 0.2343(2) 0.0315(11) Uani 1 1 d . . . . .
C7 C 0.0481(4) 0.2848(3) 0.1915(3) 0.0344(11) Uani 1 1 d . . . . .
C8 C -0.0352(4) 0.3175(3) 0.2599(2) 0.0375(11) Uani 1 1 d . . . . .
C9 C -0.0742(4) 0.4021(3) 0.2600(3) 0.0464(13) Uani 1 1 d . . . . .
H9 H -0.1289 0.4245 0.3066 0.056 Uiso 1 1 calc R U . . .
C10 C -0.0374(5) 0.4551(3) 0.1959(3) 0.0506(13) Uani 1 1 d . . . . .
C11 C 0.0437(4) 0.4214(3) 0.1294(3) 0.0477(13) Uani 1 1 d . . . . .
H11 H 0.0707 0.4568 0.0846 0.057 Uiso 1 1 calc R U . . .
C12 C 0.0875(4) 0.3370(3) 0.1258(2) 0.0380(12) Uani 1 1 d . . . . .
C13 C -0.0898(4) 0.2636(3) 0.3311(2) 0.0496(13) Uani 1 1 d . . . . .
H13A H -0.1563 0.2971 0.3685 0.074 Uiso 1 1 calc R U . . .
H13B H -0.0209 0.2400 0.3559 0.074 Uiso 1 1 calc R U . . .
H13C H -0.1276 0.2187 0.3150 0.074 Uiso 1 1 calc R U . . .
C14 C -0.0861(5) 0.5466(3) 0.1986(4) 0.0864(19) Uani 1 1 d . . . . .
H14A H -0.0269 0.5759 0.2169 0.130 Uiso 1 1 calc R U . . .
H14B H -0.1717 0.5546 0.2346 0.130 Uiso 1 1 calc R U . . .
H14C H -0.0911 0.5683 0.1461 0.130 Uiso 1 1 calc R U . . .
C15 C 0.1724(4) 0.3050(3) 0.0493(2) 0.0545(14) Uani 1 1 d . . . . .
H15A H 0.2121 0.2487 0.0583 0.082 Uiso 1 1 calc R U . . .
H15B H 0.2397 0.3411 0.0286 0.082 Uiso 1 1 calc R U . . .
H15C H 0.1203 0.3046 0.0115 0.082 Uiso 1 1 calc R U . . .
C16 C 0.1515(4) -0.0172(3) 0.2903(2) 0.0335(11) Uani 1 1 d . . . . .
C17 C 0.0619(4) -0.0378(3) 0.3599(2) 0.0371(12) Uani 1 1 d . . . . .
C18 C 0.0958(5) -0.1057(3) 0.4058(2) 0.0416(12) Uani 1 1 d . . . . .
H18 H 0.0357 -0.1196 0.4529 0.050 Uiso 1 1 calc R U . . .
C19 C 0.2139(5) -0.1543(3) 0.3857(3) 0.0425(12) Uani 1 1 d . . . . .
C20 C 0.2994(4) -0.1324(3) 0.3166(3) 0.0433(12) Uani 1 1 d . . . . .
H20 H 0.3808 -0.1648 0.3018 0.052 Uiso 1 1 calc R U . . .
C21 C 0.2711(4) -0.0651(3) 0.2680(2) 0.0366(11) Uani 1 1 d . . . . .
C22 C -0.0695(4) 0.0116(3) 0.3853(2) 0.0442(12) Uani 1 1 d . . . . .
H22A H -0.0760 0.0594 0.3488 0.066 Uiso 0.53(6) 1 calc R U P A 1
H22B H -0.0814 0.0306 0.4381 0.066 Uiso 0.53(6) 1 calc R U P A 1
H22C H -0.1360 -0.0234 0.3853 0.066 Uiso 0.53(6) 1 calc R U P A 1
H22D H -0.1180 0.0083 0.3461 0.066 Uiso 0.47(6) 1 calc R U P A 2
H22E H -0.0595 0.0694 0.3902 0.066 Uiso 0.47(6) 1 calc R U P A 2
H22F H -0.1159 -0.0112 0.4359 0.066 Uiso 0.47(6) 1 calc R U P A 2
C23 C 0.2455(5) -0.2303(3) 0.4352(3) 0.0661(16) Uani 1 1 d . . . . .
H23A H 0.1852 -0.2281 0.4870 0.099 Uiso 1 1 calc R U . . .
H23B H 0.3334 -0.2320 0.4409 0.099 Uiso 1 1 calc R U . . .
H23C H 0.2382 -0.2800 0.4098 0.099 Uiso 1 1 calc R U . . .
C24 C 0.3683(4) -0.0446(3) 0.1931(2) 0.0519(13) Uani 1 1 d . . . . .
H24A H 0.4425 -0.0875 0.1851 0.078 Uiso 1 1 calc R U . . .
H24B H 0.3967 0.0090 0.1968 0.078 Uiso 1 1 calc R U . . .
H24C H 0.3288 -0.0421 0.1488 0.078 Uiso 1 1 calc R U . . .
C25 C 0.4794(4) 0.2670(3) 0.2499(2) 0.0298(10) Uani 1 1 d . . . . .
C26 C 0.4922(4) 0.3412(2) 0.2803(2) 0.0295(10) Uani 1 1 d . . . . .
C27 C 0.6016(4) 0.3796(3) 0.2457(2) 0.0378(12) Uani 1 1 d . . . . .
H27 H 0.6132 0.4292 0.2663 0.045 Uiso 1 1 calc R U . . .
C28 C 0.6935(4) 0.3474(3) 0.1821(2) 0.0399(12) Uani 1 1 d . . . . .
H28 H 0.7669 0.3747 0.1589 0.048 Uiso 1 1 calc R U . . .
C29 C 0.6773(4) 0.2755(3) 0.1531(2) 0.0367(11) Uani 1 1 d . . . . .
H29 H 0.7392 0.2545 0.1083 0.044 Uiso 1 1 calc R U . . .
C30 C 0.5735(4) 0.2321(3) 0.1867(2) 0.0309(11) Uani 1 1 d . . . . .
C31 C 0.3969(4) 0.3870(2) 0.3450(2) 0.0305(11) Uani 1 1 d . . . . .
C32 C 0.2822(4) 0.4299(3) 0.3312(2) 0.0328(11) Uani 1 1 d . . . . .
C33 C 0.2032(4) 0.4807(3) 0.3877(3) 0.0382(11) Uani 1 1 d . . . . .
H33 H 0.1254 0.5089 0.3783 0.046 Uiso 1 1 calc R U . . .
C34 C 0.2335(4) 0.4919(3) 0.4571(3) 0.0386(12) Uani 1 1 d . . . . .
C35 C 0.3466(4) 0.4499(3) 0.4698(2) 0.0388(12) Uani 1 1 d . . . . .
H35 H 0.3680 0.4567 0.5175 0.047 Uiso 1 1 calc R U . . .
C36 C 0.4299(4) 0.3983(3) 0.4157(2) 0.0341(11) Uani 1 1 d . . . . .
C37 C 0.2454(4) 0.4230(3) 0.2559(2) 0.0469(13) Uani 1 1 d . . . . .
H37A H 0.2086 0.3711 0.2575 0.070 Uiso 1 1 calc R U . . .
H37B H 0.3219 0.4235 0.2120 0.070 Uiso 1 1 calc R U . . .
H37C H 0.1818 0.4698 0.2489 0.070 Uiso 1 1 calc R U . . .
C38 C 0.1463(4) 0.5477(3) 0.5180(3) 0.0570(14) Uani 1 1 d . . . . .
H38A H 0.1136 0.5147 0.5659 0.085 Uiso 1 1 calc R U . . .
H38B H 0.0740 0.5751 0.4980 0.085 Uiso 1 1 calc R U . . .
H38C H 0.1947 0.5896 0.5295 0.085 Uiso 1 1 calc R U . . .
C39 C 0.5545(4) 0.3566(3) 0.4325(3) 0.0449(12) Uani 1 1 d . . . . .
H39A H 0.5442 0.3497 0.4892 0.067 Uiso 1 1 calc R U . . .
H39B H 0.6236 0.3908 0.4096 0.067 Uiso 1 1 calc R U . . .
H39C H 0.5763 0.3023 0.4094 0.067 Uiso 1 1 calc R U . . .
C40 C 0.5817(4) 0.1493(3) 0.1535(2) 0.0323(11) Uani 1 1 d . . . . .
C41 C 0.5596(4) 0.1437(3) 0.0801(2) 0.0414(12) Uani 1 1 d . . . . .
C42 C 0.5974(5) 0.0687(3) 0.0434(3) 0.0527(14) Uani 1 1 d . . . . .
H42 H 0.5809 0.0643 -0.0062 0.063 Uiso 1 1 calc R U . . .
C43 C 0.6578(4) 0.0007(3) 0.0765(3) 0.0457(13) Uani 1 1 d . . . . .
C44 C 0.6786(4) 0.0070(3) 0.1495(3) 0.0442(12) Uani 1 1 d . . . . .
H44 H 0.7200 -0.0395 0.1729 0.053 Uiso 1 1 calc R U . . .
C45 C 0.6403(4) 0.0803(3) 0.1898(2) 0.0366(11) Uani 1 1 d . . . . .
C46 C 0.5016(5) 0.2185(3) 0.0400(3) 0.0653(16) Uani 1 1 d . . . . .
H46A H 0.5661 0.2567 0.0204 0.098 Uiso 1 1 calc R U . . .
H46B H 0.4278 0.2463 0.0775 0.098 Uiso 1 1 calc R U . . .
H46C H 0.4730 0.2012 -0.0038 0.098 Uiso 1 1 calc R U . . .
C47 C 0.7030(5) -0.0791(3) 0.0347(3) 0.0708(17) Uani 1 1 d . . . . .
H47A H 0.6564 -0.1233 0.0647 0.106 Uiso 1 1 calc R U . . .
H47B H 0.7954 -0.0937 0.0298 0.106 Uiso 1 1 calc R U . . .
H47C H 0.6866 -0.0721 -0.0176 0.106 Uiso 1 1 calc R U . . .
C48 C 0.6692(5) 0.0868(3) 0.2679(3) 0.0525(14) Uani 1 1 d . . . . .
H48A H 0.7063 0.0327 0.2852 0.079 Uiso 1 1 calc R U . . .
H48B H 0.5895 0.1051 0.3065 0.079 Uiso 1 1 calc R U . . .
H48C H 0.7304 0.1270 0.2629 0.079 Uiso 1 1 calc R U . . .
C49 C 0.3404(4) 0.1929(2) 0.3648(2) 0.0300(11) Uani 1 1 d . . . . .
C50 C 0.3682(5) 0.1851(3) 0.4905(2) 0.0370(12) Uani 1 1 d . . . . .
C51 C 0.4555(5) 0.1330(3) 0.5246(3) 0.0440(13) Uani 1 1 d . . . . .
C52 C 0.4200(6) 0.1087(3) 0.6038(3) 0.0553(15) Uani 1 1 d . . . . .
H52 H 0.4778 0.0723 0.6269 0.066 Uiso 1 1 calc R U . . .
C53 C 0.3000(7) 0.1379(3) 0.6483(3) 0.0641(17) Uani 1 1 d . . . . .
H53 H 0.2748 0.1210 0.7021 0.077 Uiso 1 1 calc R U . . .
C54 C 0.2167(5) 0.1912(3) 0.6155(3) 0.0550(14) Uani 1 1 d . . . . .
H54 H 0.1350 0.2110 0.6474 0.066 Uiso 1 1 calc R U . . .
C55 C 0.2482(5) 0.2172(3) 0.5371(3) 0.0424(13) Uani 1 1 d . . . . .
C56 C 0.5863(5) 0.0997(3) 0.4757(3) 0.0581(15) Uani 1 1 d . . . . .
H56A H 0.6414 0.0767 0.5102 0.087 Uiso 1 1 calc R U . . .
H56B H 0.6255 0.1446 0.4420 0.087 Uiso 1 1 calc R U . . .
H56C H 0.5767 0.0563 0.4432 0.087 Uiso 1 1 calc R U . . .
C57 C 0.1556(4) 0.2807(3) 0.5066(2) 0.0476(13) Uani 1 1 d . . . . .
H57A H 0.1150 0.3207 0.5468 0.071 Uiso 1 1 calc R U . . .
H57B H 0.0894 0.2530 0.4938 0.071 Uiso 1 1 calc R U . . .
H57C H 0.2024 0.3096 0.4595 0.071 Uiso 1 1 calc R U . . .
C58 C 0.5330(6) 0.6392(4) 0.1620(4) 0.0809(19) Uani 1 1 d . . . . .
H58 H 0.5187 0.6271 0.1135 0.097 Uiso 1 1 calc R U . . .
C59 C 0.6092(5) 0.6973(3) 0.1643(3) 0.0696(16) Uani 1 1 d . . . . .
H59 H 0.6468 0.7270 0.1176 0.084 Uiso 1 1 calc R U . . .
C60 C 0.6322(5) 0.7133(3) 0.2338(4) 0.0726(17) Uani 1 1 d . . . . .
H60 H 0.6880 0.7530 0.2351 0.087 Uiso 1 1 calc R U . . .
C61 C 0.5750(6) 0.6723(4) 0.3017(3) 0.0745(17) Uani 1 1 d . . . . .
H61 H 0.5895 0.6842 0.3502 0.089 Uiso 1 1 calc R U . . .
C62 C 0.4965(6) 0.6137(4) 0.2991(4) 0.0791(19) Uani 1 1 d . . . . .
H62 H 0.4567 0.5846 0.3457 0.095 Uiso 1 1 calc R U . . .
C63 C 0.4764(6) 0.5979(4) 0.2293(5) 0.092(2) Uani 1 1 d . . . . .
H63 H 0.4223 0.5575 0.2273 0.110 Uiso 1 1 calc R U . . .
C64 C 0.3857(6) 0.4847(4) 0.0484(3) 0.0698(17) Uani 1 1 d . . . . .
H64 H 0.3049 0.4748 0.0820 0.084 Uiso 1 1 calc R U . . .
C65 C 0.4951(6) 0.4429(3) 0.0621(3) 0.0656(16) Uani 1 1 d . . . . .
H65 H 0.4920 0.4033 0.1047 0.079 Uiso 1 1 calc R U . . .
C66 C 0.6094(6) 0.4588(4) 0.0137(3) 0.0815(19) Uani 1 1 d . . . . .
H66 H 0.6871 0.4304 0.0230 0.098 Uiso 1 1 calc R U . . .
C67A C 0.1209(7) 0.7053(4) 0.0754(3) 0.071(2) Uiso 0.495(3) 1 d G . P B 1
H67A H 0.1342 0.6778 0.0281 0.085 Uiso 0.495(3) 1 calc R U P B 1
C68A C 0.2079(6) 0.6869(4) 0.1218(4) 0.073(3) Uiso 0.495(3) 1 d G . P B 1
H68A H 0.2807 0.6468 0.1062 0.088 Uiso 0.495(3) 1 calc R U P B 1
C69A C 0.1885(7) 0.7271(5) 0.1909(4) 0.075(3) Uiso 0.495(3) 1 d G . P B 1
H69A H 0.2480 0.7146 0.2226 0.090 Uiso 0.495(3) 1 calc R U P B 1
C70A C 0.0820(7) 0.7858(4) 0.2137(3) 0.071(2) Uiso 0.495(3) 1 d G . P B 1
H70A H 0.0688 0.8133 0.2610 0.085 Uiso 0.495(3) 1 calc R U P B 1
C71A C -0.0050(6) 0.8042(4) 0.1674(4) 0.073(3) Uiso 0.495(3) 1 d G . P B 1
H71A H -0.0777 0.8443 0.1830 0.088 Uiso 0.495(3) 1 calc R U P B 1
C72A C 0.0144(6) 0.7639(4) 0.0982(4) 0.075(3) Uiso 0.495(3) 1 d G . P B 1
H72A H -0.0450 0.7765 0.0665 0.090 Uiso 0.495(3) 1 calc R U P B 1
C67B C 0.180(2) 0.8194(17) 0.0798(15) 0.048(6) Uiso 0.174(3) 1 d G . P C 2
H67B H 0.2478 0.8404 0.0408 0.058 Uiso 0.174(3) 1 calc R U P C 2
C68B C 0.2068(18) 0.775(2) 0.1451(18) 0.075(8) Uiso 0.174(3) 1 d G . P C 2
H68B H 0.2925 0.7651 0.1508 0.090 Uiso 0.174(3) 1 calc R U P C 2
C69B C 0.108(3) 0.7439(19) 0.2022(13) 0.098(10) Uiso 0.174(3) 1 d G . P C 2
H69B H 0.1261 0.7133 0.2468 0.117 Uiso 0.174(3) 1 calc R U P C 2
C70B C -0.017(2) 0.7578(15) 0.1939(13) 0.048(6) Uiso 0.174(3) 1 d G . P C 2
H70B H -0.0850 0.7368 0.2329 0.058 Uiso 0.174(3) 1 calc R U P C 2
C71B C -0.0439(17) 0.8026(19) 0.1285(16) 0.075(8) Uiso 0.174(3) 1 d G . P C 2
H71B H -0.1296 0.8121 0.1228 0.090 Uiso 0.174(3) 1 calc R U P C 2
C72B C 0.055(3) 0.8334(19) 0.0715(12) 0.098(10) Uiso 0.174(3) 1 d G . P C 2
H72B H 0.0368 0.8639 0.0268 0.117 Uiso 0.174(3) 1 calc R U P C 2
C67C C 0.1441(18) 0.8370(10) 0.0638(7) 0.084(5) Uiso 0.331(3) 1 d G . P D 3
H67C H 0.1800 0.8700 0.0190 0.101 Uiso 0.331(3) 1 calc R U P D 3
C68C C 0.2181(10) 0.8053(11) 0.1155(11) 0.078(4) Uiso 0.331(3) 1 d G . P D 3
H68C H 0.3046 0.8166 0.1059 0.094 Uiso 0.331(3) 1 calc R U P D 3
C69C C 0.1656(17) 0.7570(10) 0.1811(10) 0.090(5) Uiso 0.331(3) 1 d G . P D 3
H69C H 0.2162 0.7353 0.2163 0.109 Uiso 0.331(3) 1 calc R U P D 3
C70C C 0.0391(18) 0.7404(9) 0.1951(7) 0.084(5) Uiso 0.331(3) 1 d G . P D 3
H70C H 0.0033 0.7075 0.2399 0.101 Uiso 0.331(3) 1 calc R U P D 3
C71C C -0.0349(9) 0.7722(10) 0.1434(10) 0.078(4) Uiso 0.331(3) 1 d G . P D 3
H71C H -0.1213 0.7609 0.1530 0.094 Uiso 0.331(3) 1 calc R U P D 3
C72C C 0.0176(16) 0.8205(9) 0.0778(9) 0.090(5) Uiso 0.331(3) 1 d G . P D 3
H72C H -0.0330 0.8421 0.0426 0.109 Uiso 0.331(3) 1 calc R U P D 3

loop_
_atom_site_aniso_label
_atom_site_aniso_U_11
_atom_site_aniso_U_22
_atom_site_aniso_U_33
_atom_site_aniso_U_23
_atom_site_aniso_U_13
_atom_site_aniso_U_12
As1 0.0464(3) 0.0549(4) 0.0301(3) -0.0012(2) -0.0102(2) -0.0232(3)
N1 0.026(2) 0.035(2) 0.0223(18) -0.0012(16) -0.0034(16) -0.0096(17)
N2 0.030(2) 0.031(2) 0.028(2) -0.0040(17) -0.0095(17) -0.0037(17)
N3 0.030(2) 0.033(2) 0.0239(19) -0.0056(16) -0.0083(17) -0.0076(17)
N4 0.039(2) 0.034(2) 0.034(2) -0.0014(18) -0.0178(19) -0.0076(18)
C1 0.024(3) 0.041(3) 0.026(2) -0.008(2) -0.005(2) -0.006(2)
C2 0.026(3) 0.044(3) 0.026(2) -0.005(2) -0.007(2) -0.007(2)
C3 0.032(3) 0.044(3) 0.032(3) -0.006(2) -0.008(2) -0.008(2)
C4 0.040(3) 0.056(4) 0.037(3) -0.009(3) -0.015(2) -0.018(3)
C5 0.042(3) 0.045(3) 0.038(3) -0.008(2) -0.010(2) -0.016(2)
C6 0.040(3) 0.035(3) 0.023(2) -0.003(2) -0.007(2) -0.013(2)
C7 0.033(3) 0.038(3) 0.040(3) -0.007(2) -0.022(2) -0.003(2)
C8 0.030(3) 0.043(3) 0.042(3) -0.013(2) -0.014(2) 0.001(2)
C9 0.035(3) 0.056(4) 0.051(3) -0.016(3) -0.013(2) -0.001(3)
C10 0.041(3) 0.041(3) 0.074(4) -0.007(3) -0.025(3) 0.004(3)
C11 0.042(3) 0.046(4) 0.062(3) 0.008(3) -0.027(3) -0.010(3)
C12 0.034(3) 0.048(3) 0.036(3) 0.002(3) -0.014(2) -0.012(2)
C13 0.043(3) 0.065(4) 0.036(3) -0.009(3) -0.001(2) -0.001(3)
C14 0.081(5) 0.046(4) 0.128(5) -0.004(3) -0.030(4) 0.014(3)
C15 0.050(4) 0.072(4) 0.040(3) 0.002(3) -0.005(3) -0.015(3)
C16 0.038(3) 0.035(3) 0.031(3) -0.005(2) -0.010(2) -0.012(2)
C17 0.041(3) 0.040(3) 0.035(3) -0.005(2) -0.013(2) -0.017(2)
C18 0.050(4) 0.047(3) 0.031(3) -0.004(3) -0.008(2) -0.020(3)
C19 0.053(4) 0.038(3) 0.042(3) -0.003(3) -0.020(3) -0.009(3)
C20 0.037(3) 0.054(3) 0.041(3) -0.011(3) -0.011(3) -0.005(3)
C21 0.042(3) 0.044(3) 0.028(3) -0.005(2) -0.011(2) -0.013(3)
C22 0.039(3) 0.052(3) 0.038(3) -0.006(2) -0.001(2) -0.009(3)
C23 0.081(4) 0.059(4) 0.056(3) 0.012(3) -0.018(3) -0.009(3)
C24 0.044(3) 0.057(3) 0.047(3) -0.001(3) 0.000(3) -0.002(3)
C25 0.030(3) 0.035(3) 0.027(2) 0.008(2) -0.012(2) -0.010(2)
C26 0.028(3) 0.033(3) 0.030(2) -0.004(2) -0.011(2) -0.004(2)
C27 0.039(3) 0.041(3) 0.039(3) -0.002(2) -0.015(2) -0.014(2)
C28 0.031(3) 0.051(3) 0.040(3) 0.000(2) -0.010(2) -0.013(2)
C29 0.028(3) 0.049(3) 0.031(3) 0.000(2) -0.004(2) -0.003(2)
C30 0.026(3) 0.043(3) 0.025(2) 0.003(2) -0.009(2) -0.007(2)
C31 0.028(3) 0.031(3) 0.034(3) -0.005(2) -0.008(2) -0.009(2)
C32 0.030(3) 0.038(3) 0.033(3) -0.004(2) -0.009(2) -0.011(2)
C33 0.024(3) 0.046(3) 0.047(3) -0.005(2) -0.011(2) -0.007(2)
C34 0.033(3) 0.036(3) 0.046(3) -0.011(2) -0.003(2) -0.009(2)
C35 0.042(3) 0.040(3) 0.037(3) -0.011(2) -0.010(2) -0.011(2)
C36 0.032(3) 0.035(3) 0.036(3) -0.004(2) -0.009(2) -0.008(2)
C37 0.042(3) 0.051(3) 0.052(3) -0.007(2) -0.019(3) -0.007(2)
C38 0.048(4) 0.065(4) 0.057(3) -0.021(3) -0.008(3) -0.003(3)
C39 0.043(3) 0.049(3) 0.048(3) -0.008(2) -0.020(2) -0.006(2)
C40 0.027(3) 0.039(3) 0.028(3) -0.004(2) 0.000(2) -0.005(2)
C41 0.053(3) 0.044(3) 0.026(3) -0.001(2) -0.008(2) -0.006(3)
C42 0.080(4) 0.044(3) 0.031(3) -0.011(3) -0.011(3) 0.003(3)
C43 0.049(3) 0.042(3) 0.040(3) -0.011(3) 0.000(3) -0.002(3)
C44 0.035(3) 0.039(3) 0.052(3) 0.001(3) -0.003(2) -0.001(2)
C45 0.028(3) 0.046(3) 0.035(3) -0.002(3) -0.005(2) -0.008(2)
C46 0.103(5) 0.056(4) 0.043(3) -0.010(3) -0.038(3) 0.010(3)
C47 0.085(5) 0.054(4) 0.063(4) -0.020(3) -0.002(3) 0.007(3)
C48 0.066(4) 0.049(3) 0.053(3) -0.001(3) -0.033(3) -0.007(3)
C49 0.029(3) 0.029(3) 0.031(3) 0.001(2) -0.004(2) -0.007(2)
C50 0.056(4) 0.035(3) 0.027(3) -0.001(2) -0.016(3) -0.020(3)
C51 0.067(4) 0.036(3) 0.039(3) 0.003(2) -0.029(3) -0.013(3)
C52 0.086(5) 0.043(3) 0.044(3) -0.005(3) -0.027(3) -0.009(3)
C53 0.123(6) 0.044(4) 0.031(3) 0.006(3) -0.028(4) -0.019(4)
C54 0.080(4) 0.046(3) 0.036(3) -0.008(3) -0.003(3) -0.018(3)
C55 0.064(4) 0.038(3) 0.031(3) -0.001(2) -0.015(3) -0.021(3)
C56 0.072(4) 0.059(4) 0.054(3) -0.009(3) -0.039(3) 0.004(3)
C57 0.059(4) 0.045(3) 0.040(3) -0.011(2) -0.006(3) -0.015(3)
C58 0.096(5) 0.071(5) 0.089(5) -0.008(4) -0.036(4) -0.029(4)
C59 0.072(4) 0.061(4) 0.072(4) 0.003(3) -0.009(3) -0.016(3)
C60 0.067(4) 0.078(4) 0.072(4) -0.021(4) -0.002(4) -0.026(3)
C61 0.075(5) 0.076(5) 0.068(4) -0.017(4) -0.013(4) 0.007(4)
C62 0.085(5) 0.062(5) 0.075(5) 0.009(4) 0.003(4) -0.006(4)
C63 0.102(6) 0.069(5) 0.112(6) 0.012(5) -0.031(5) -0.041(4)
C64 0.067(5) 0.092(5) 0.055(4) 0.023(3) -0.020(3) -0.034(4)
C65 0.071(5) 0.074(4) 0.056(4) 0.024(3) -0.027(4) -0.016(4)
C66 0.056(4) 0.119(6) 0.070(4) 0.028(4) -0.025(4) -0.013(4)

loop_
_atom_type_symbol
_atom_type_description
_atom_type_scat_dispersion_real
_atom_type_scat_dispersion_imag
_atom_type_scat_source
C C 0.0033 0.0016 'International Tables Vol C Tables 4.2.6.8 and 6.1.1.4'
N N 0.0061 0.0033 'International Tables Vol C Tables 4.2.6.8 and 6.1.1.4'
As As 0.0499 2.0058 'International Tables Vol C Tables 4.2.6.8 and 6.1.1.4'
H H 0.0000 0.0000 'International Tables Vol C Tables 4.2.6.8 and 6.1.1.4'

loop_
_geom_angle_atom_site_label_1
_geom_angle_atom_site_label_2
_geom_angle_atom_site_label_3
_geom_angle
_geom_angle_site_symmetry_1
_geom_angle_site_symmetry_3
N1 As1 C49 82.71(16) . .
N2 N1 C1 115.5(3) . .
N2 N1 As1 119.4(2) . .
C1 N1 As1 125.1(3) . .
N1 N2 N3 109.8(3) . .
N2 N3 C49 119.4(3) . .
N2 N3 C25 116.9(3) . .
C49 N3 C25 123.4(3) . .
C49 N4 C50 116.3(4) . .
C2 C1 C6 120.9(4) . .
C2 C1 N1 120.9(4) . .
C6 C1 N1 118.2(4) . .
C3 C2 C1 117.3(4) . .
C3 C2 C7 114.6(4) . .
C1 C2 C7 127.5(4) . .
C4 C3 C2 122.5(4) . .
C4 C3 H3 118.7 . .
C2 C3 H3 118.7 . .
C3 C4 C5 119.0(4) . .
C3 C4 H4 120.5 . .
C5 C4 H4 120.5 . .
C4 C5 C6 121.8(4) . .
C4 C5 H5 119.1 . .
C6 C5 H5 119.1 . .
C5 C6 C1 117.8(4) . .
C5 C6 C16 116.0(4) . .
C1 C6 C16 126.2(4) . .
C12 C7 C8 119.8(4) . .
C12 C7 C2 120.7(4) . .
C8 C7 C2 118.0(4) . .
C9 C8 C7 118.2(4) . .
C9 C8 C13 119.1(4) . .
C7 C8 C13 122.6(4) . .
C10 C9 C8 123.3(4) . .
C10 C9 H9 118.3 . .
C8 C9 H9 118.3 . .
C11 C10 C9 117.4(4) . .
C11 C10 C14 121.6(5) . .
C9 C10 C14 121.0(5) . .
C10 C11 C12 122.1(5) . .
C10 C11 H11 118.9 . .
C12 C11 H11 118.9 . .
C7 C12 C11 119.2(4) . .
C7 C12 C15 122.4(4) . .
C11 C12 C15 118.4(4) . .
C8 C13 H13A 109.5 . .
C8 C13 H13B 109.5 . .
H13A C13 H13B 109.5 . .
C8 C13 H13C 109.5 . .
H13A C13 H13C 109.5 . .
H13B C13 H13C 109.5 . .
C10 C14 H14A 109.5 . .
C10 C14 H14B 109.5 . .
H14A C14 H14B 109.5 . .
C10 C14 H14C 109.5 . .
H14A C14 H14C 109.5 . .
H14B C14 H14C 109.5 . .
C12 C15 H15A 109.5 . .
C12 C15 H15B 109.5 . .
H15A C15 H15B 109.5 . .
C12 C15 H15C 109.5 . .
H15A C15 H15C 109.5 . .
H15B C15 H15C 109.5 . .
C21 C16 C17 120.4(4) . .
C21 C16 C6 119.5(4) . .
C17 C16 C6 119.5(4) . .
C18 C17 C16 118.5(4) . .
C18 C17 C22 119.6(4) . .
C16 C17 C22 121.9(4) . .
C17 C18 C19 122.7(4) . .
C17 C18 H18 118.7 . .
C19 C18 H18 118.7 . .
C20 C19 C18 117.2(4) . .
C20 C19 C23 121.4(5) . .
C18 C19 C23 121.3(4) . .
C19 C20 C21 122.8(4) . .
C19 C20 H20 118.6 . .
C21 C20 H20 118.6 . .
C20 C21 C16 118.4(4) . .
C20 C21 C24 120.3(4) . .
C16 C21 C24 121.3(4) . .
C17 C22 H22A 109.5 . .
C17 C22 H22B 109.5 . .
H22A C22 H22B 109.5 . .
C17 C22 H22C 109.5 . .
H22A C22 H22C 109.5 . .
H22B C22 H22C 109.5 . .
C17 C22 H22D 109.5 . .
C17 C22 H22E 109.5 . .
H22D C22 H22E 109.5 . .
C17 C22 H22F 109.5 . .
H22D C22 H22F 109.5 . .
H22E C22 H22F 109.5 . .
C19 C23 H23A 109.5 . .
C19 C23 H23B 109.5 . .
H23A C23 H23B 109.5 . .
C19 C23 H23C 109.5 . .
H23A C23 H23C 109.5 . .
H23B C23 H23C 109.5 . .
C21 C24 H24A 109.5 . .
C21 C24 H24B 109.5 . .
H24A C24 H24B 109.5 . .
C21 C24 H24C 109.5 . .
H24A C24 H24C 109.5 . .
H24B C24 H24C 109.5 . .
C26 C25 C30 121.3(4) . .
C26 C25 N3 120.1(4) . .
C30 C25 N3 118.5(4) . .
C27 C26 C25 117.9(4) . .
C27 C26 C31 115.2(4) . .
C25 C26 C31 126.8(4) . .
C28 C27 C26 121.6(4) . .
C28 C27 H27 119.2 . .
C26 C27 H27 119.2 . .
C29 C28 C27 119.1(4) . .
C29 C28 H28 120.5 . .
C27 C28 H28 120.5 . .
C28 C29 C30 122.3(4) . .
C28 C29 H29 118.8 . .
C30 C29 H29 118.8 . .
C29 C30 C25 117.7(4) . .
C29 C30 C40 114.4(4) . .
C25 C30 C40 127.8(4) . .
C32 C31 C36 119.2(4) . .
C32 C31 C26 119.8(4) . .
C36 C31 C26 120.3(4) . .
C33 C32 C31 119.2(4) . .
C33 C32 C37 119.4(4) . .
C31 C32 C37 121.4(4) . .
C34 C33 C32 122.3(4) . .
C34 C33 H33 118.8 . .
C32 C33 H33 118.8 . .
C35 C34 C33 117.9(4) . .
C35 C34 C38 120.5(4) . .
C33 C34 C38 121.6(4) . .
C34 C35 C36 122.6(4) . .
C34 C35 H35 118.7 . .
C36 C35 H35 118.7 . .
C35 C36 C31 118.7(4) . .
C35 C36 C39 119.7(4) . .
C31 C36 C39 121.6(4) . .
C32 C37 H37A 109.5 . .
C32 C37 H37B 109.5 . .
H37A C37 H37B 109.5 . .
C32 C37 H37C 109.5 . .
H37A C37 H37C 109.5 . .
H37B C37 H37C 109.5 . .
C34 C38 H38A 109.5 . .
C34 C38 H38B 109.5 . .
H38A C38 H38B 109.5 . .
C34 C38 H38C 109.5 . .
H38A C38 H38C 109.5 . .
H38B C38 H38C 109.5 . .
C36 C39 H39A 109.5 . .
C36 C39 H39B 109.5 . .
H39A C39 H39B 109.5 . .
C36 C39 H39C 109.5 . .
H39A C39 H39C 109.5 . .
H39B C39 H39C 109.5 . .
C41 C40 C45 120.4(4) . .
C41 C40 C30 120.5(4) . .
C45 C40 C30 117.5(4) . .
C40 C41 C42 118.6(4) . .
C40 C41 C46 120.3(4) . .
C42 C41 C46 121.1(4) . .
C43 C42 C41 122.4(4) . .
C43 C42 H42 118.8 . .
C41 C42 H42 118.8 . .
C42 C43 C44 118.4(4) . .
C42 C43 C47 121.8(4) . .
C44 C43 C47 119.7(5) . .
C43 C44 C45 121.6(4) . .
C43 C44 H44 119.2 . .
C45 C44 H44 119.2 . .
C44 C45 C40 118.5(4) . .
C44 C45 C48 120.7(4) . .
C40 C45 C48 120.7(4) . .
C41 C46 H46A 109.5 . .
C41 C46 H46B 109.5 . .
H46A C46 H46B 109.5 . .
C41 C46 H46C 109.5 . .
H46A C46 H46C 109.5 . .
H46B C46 H46C 109.5 . .
C43 C47 H47A 109.5 . .
C43 C47 H47B 109.5 . .
H47A C47 H47B 109.5 . .
C43 C47 H47C 109.5 . .
H47A C47 H47C 109.5 . .
H47B C47 H47C 109.5 . .
C45 C48 H48A 109.5 . .
C45 C48 H48B 109.5 . .
H48A C48 H48B 109.5 . .
C45 C48 H48C 109.5 . .
H48A C48 H48C 109.5 . .
H48B C48 H48C 109.5 . .
N4 C49 N3 118.7(4) . .
N4 C49 As1 132.4(3) . .
N3 C49 As1 108.6(3) . .
C51 C50 C55 120.2(4) . .
C51 C50 N4 117.4(4) . .
C55 C50 N4 122.2(4) . .
C52 C51 C50 119.9(5) . .
C52 C51 C56 119.2(5) . .
C50 C51 C56 120.9(4) . .
C53 C52 C51 119.3(5) . .
C53 C52 H52 120.3 . .
C51 C52 H52 120.3 . .
C54 C53 C52 120.6(5) . .
C54 C53 H53 119.7 . .
C52 C53 H53 119.7 . .
C53 C54 C55 122.0(5) . .
C53 C54 H54 119.0 . .
C55 C54 H54 119.0 . .
C54 C55 C50 117.9(5) . .
C54 C55 C57 118.9(5) . .
C50 C55 C57 123.2(4) . .
C51 C56 H56A 109.5 . .
C51 C56 H56B 109.5 . .
H56A C56 H56B 109.5 . .
C51 C56 H56C 109.5 . .
H56A C56 H56C 109.5 . .
H56B C56 H56C 109.5 . .
C55 C57 H57A 109.5 . .
C55 C57 H57B 109.5 . .
H57A C57 H57B 109.5 . .
C55 C57 H57C 109.5 . .
H57A C57 H57C 109.5 . .
H57B C57 H57C 109.5 . .
C59 C58 C63 120.1(6) . .
C59 C58 H58 120.0 . .
C63 C58 H58 120.0 . .
C58 C59 C60 120.0(5) . .
C58 C59 H59 120.0 . .
C60 C59 H59 120.0 . .
C59 C60 C61 120.1(5) . .
C59 C60 H60 119.9 . .
C61 C60 H60 119.9 . .
C60 C61 C62 119.6(6) . .
C60 C61 H61 120.2 . .
C62 C61 H61 120.2 . .
C63 C62 C61 119.3(6) . .
C63 C62 H62 120.4 . .
C61 C62 H62 120.4 . .
C62 C63 C58 120.9(6) . .
C62 C63 H63 119.6 . .
C58 C63 H63 119.6 . .
C65 C64 C66 120.5(5) . 2_665
C65 C64 H64 119.8 . .
C66 C64 H64 119.8 2_665 .
C64 C65 C66 118.6(5) . .
C64 C65 H65 120.7 . .
C66 C65 H65 120.7 . .
C65 C66 C64 120.9(5) . 2_665
C65 C66 H66 119.5 . .
C64 C66 H66 119.5 2_665 .
C68A C67A C72A 120.0 . .
C68A C67A H67A 120.0 . .
C72A C67A H67A 120.0 . .
C69A C68A C67A 120.0 . .
C69A C68A H68A 120.0 . .
C67A C68A H68A 120.0 . .
C68A C69A C70A 120.0 . .
C68A C69A H69A 120.0 . .
C70A C69A H69A 120.0 . .
C71A C70A C69A 120.0 . .
C71A C70A H70A 120.0 . .
C69A C70A H70A 120.0 . .
C70A C71A C72A 120.0 . .
C70A C71A H71A 120.0 . .
C72A C71A H71A 120.0 . .
C71A C72A C67A 120.0 . .
C71A C72A H72A 120.0 . .
C67A C72A H72A 120.0 . .
C68B C67B C72B 120.0 . .
C68B C67B H67B 120.0 . .
C72B C67B H67B 120.0 . .
C69B C68B C67B 120.0 . .
C69B C68B H68B 120.0 . .
C67B C68B H68B 120.0 . .
C70B C69B C68B 120.0 . .
C70B C69B H69B 120.0 . .
C68B C69B H69B 120.0 . .
C69B C70B C71B 120.0 . .
C69B C70B H70B 120.0 . .
C71B C70B H70B 120.0 . .
C72B C71B C70B 120.0 . .
C72B C71B H71B 120.0 . .
C70B C71B H71B 120.0 . .
C71B C72B C67B 120.0 . .
C71B C72B H72B 120.0 . .
C67B C72B H72B 120.0 . .
C68C C67C C72C 120.0 . .
C68C C67C H67C 120.0 . .
C72C C67C H67C 120.0 . .
C69C C68C C67C 120.0 . .
C69C C68C H68C 120.0 . .
C67C C68C H68C 120.0 . .
C68C C69C C70C 120.0 . .
C68C C69C H69C 120.0 . .
C70C C69C H69C 120.0 . .
C71C C70C C69C 120.0 . .
C71C C70C H70C 120.0 . .
C69C C70C H70C 120.0 . .
C70C C71C C72C 120.0 . .
C70C C71C H71C 120.0 . .
C72C C71C H71C 120.0 . .
C71C C72C C67C 120.0 . .
C71C C72C H72C 120.0 . .
C67C C72C H72C 120.0 . .

loop_
_geom_bond_atom_site_label_1
_geom_bond_atom_site_label_2
_geom_bond_distance
_geom_bond_site_symmetry_2
As1 N1 1.875(3) .
As1 C49 1.902(4) .
N1 N2 1.316(4) .
N1 C1 1.455(5) .
N2 N3 1.349(4) .
N3 C49 1.428(5) .
N3 C25 1.446(5) .
N4 C49 1.293(5) .
N4 C50 1.428(5) .
C1 C2 1.409(5) .
C1 C6 1.409(5) .
C2 C3 1.394(5) .
C2 C7 1.518(6) .
C3 C4 1.371(5) .
C3 H3 0.9500 .
C4 C5 1.375(5) .
C4 H4 0.9500 .
C5 C6 1.399(5) .
C5 H5 0.9500 .
C6 C16 1.501(5) .
C7 C12 1.396(5) .
C7 C8 1.406(5) .
C8 C9 1.389(6) .
C8 C13 1.515(6) .
C9 C10 1.379(6) .
C9 H9 0.9500 .
C10 C11 1.379(6) .
C10 C14 1.515(6) .
C11 C12 1.397(6) .
C11 H11 0.9500 .
C12 C15 1.514(6) .
C13 H13A 0.9800 .
C13 H13B 0.9800 .
C13 H13C 0.9800 .
C14 H14A 0.9800 .
C14 H14B 0.9800 .
C14 H14C 0.9800 .
C15 H15A 0.9800 .
C15 H15B 0.9800 .
C15 H15C 0.9800 .
C16 C21 1.399(6) .
C16 C17 1.408(5) .
C17 C18 1.386(6) .
C17 C22 1.515(6) .
C18 C19 1.389(6) .
C18 H18 0.9500 .
C19 C20 1.386(6) .
C19 C23 1.514(6) .
C20 C21 1.391(6) .
C20 H20 0.9500 .
C21 C24 1.513(5) .
C22 H22A 0.9800 .
C22 H22B 0.9800 .
C22 H22C 0.9800 .
C22 H22D 0.9800 .
C22 H22E 0.9800 .
C22 H22F 0.9800 .
C23 H23A 0.9800 .
C23 H23B 0.9800 .
C23 H23C 0.9800 .
C24 H24A 0.9800 .
C24 H24B 0.9800 .
C24 H24C 0.9800 .
C25 C26 1.403(5) .
C25 C30 1.404(5) .
C26 C27 1.395(5) .
C26 C31 1.502(5) .
C27 C28 1.382(5) .
C27 H27 0.9500 .
C28 C29 1.370(5) .
C28 H28 0.9500 .
C29 C30 1.389(5) .
C29 H29 0.9500 .
C30 C40 1.500(6) .
C31 C32 1.409(5) .
C31 C36 1.418(5) .
C32 C33 1.387(5) .
C32 C37 1.501(5) .
C33 C34 1.382(5) .
C33 H33 0.9500 .
C34 C35 1.382(6) .
C34 C38 1.511(5) .
C35 C36 1.386(5) .
C35 H35 0.9500 .
C36 C39 1.516(5) .
C37 H37A 0.9800 .
C37 H37B 0.9800 .
C37 H37C 0.9800 .
C38 H38A 0.9800 .
C38 H38B 0.9800 .
C38 H38C 0.9800 .
C39 H39A 0.9800 .
C39 H39B 0.9800 .
C39 H39C 0.9800 .
C40 C41 1.390(5) .
C40 C45 1.410(5) .
C41 C42 1.395(6) .
C41 C46 1.508(6) .
C42 C43 1.378(6) .
C42 H42 0.9500 .
C43 C44 1.380(6) .
C43 C47 1.511(6) .
C44 C45 1.400(6) .
C44 H44 0.9500 .
C45 C48 1.508(5) .
C46 H46A 0.9800 .
C46 H46B 0.9800 .
C46 H46C 0.9800 .
C47 H47A 0.9800 .
C47 H47B 0.9800 .
C47 H47C 0.9800 .
C48 H48A 0.9800 .
C48 H48B 0.9800 .
C48 H48C 0.9800 .
C50 C51 1.405(6) .
C50 C55 1.406(6) .
C51 C52 1.396(6) .
C51 C56 1.512(6) .
C52 C53 1.380(7) .
C52 H52 0.9500 .
C53 C54 1.372(6) .
C53 H53 0.9500 .
C54 C55 1.387(6) .
C54 H54 0.9500 .
C55 C57 1.509(6) .
C56 H56A 0.9800 .
C56 H56B 0.9800 .
C56 H56C 0.9800 .
C57 H57A 0.9800 .
C57 H57B 0.9800 .
C57 H57C 0.9800 .
C58 C59 1.350(7) .
C58 C63 1.363(7) .
C58 H58 0.9500 .
C59 C60 1.368(7) .
C59 H59 0.9500 .
C60 C61 1.371(7) .
C60 H60 0.9500 .
C61 C62 1.376(7) .
C61 H61 0.9500 .
C62 C63 1.357(7) .
C62 H62 0.9500 .
C63 H63 0.9500 .
C64 C65 1.353(7) .
C64 C66 1.373(7) 2_665
C64 H64 0.9500 .
C65 C66 1.359(7) .
C65 H65 0.9500 .
C66 C64 1.373(7) 2_665
C66 H66 0.9500 .
C67A C68A 1.3900 .
C67A C72A 1.3900 .
C67A H67A 0.9500 .
C68A C69A 1.3900 .
C68A H68A 0.9500 .
C69A C70A 1.3900 .
C69A H69A 0.9500 .
C70A C71A 1.3900 .
C70A H70A 0.9500 .
C71A C72A 1.3900 .
C71A H71A 0.9500 .
C72A H72A 0.9500 .
C67B C68B 1.3900 .
C67B C72B 1.3900 .
C67B H67B 0.9500 .
C68B C69B 1.3900 .
C68B H68B 0.9500 .
C69B C70B 1.3900 .
C69B H69B 0.9500 .
C70B C71B 1.3900 .
C70B H70B 0.9500 .
C71B C72B 1.3900 .
C71B H71B 0.9500 .
C72B H72B 0.9500 .
C67C C68C 1.3900 .
C67C C72C 1.3900 .
C67C H67C 0.9500 .
C68C C69C 1.3900 .
C68C H68C 0.9500 .
C69C C70C 1.3900 .
C69C H69C 0.9500 .
C70C C71C 1.3900 .
C70C H70C 0.9500 .
C71C C72C 1.3900 .
C71C H71C 0.9500 .
C72C H72C 0.9500 .

loop_
_geom_torsion_atom_site_label_1
_geom_torsion_atom_site_label_2
_geom_torsion_atom_site_label_3
_geom_torsion_atom_site_label_4
_geom_torsion
_geom_torsion_site_symmetry_1
_geom_torsion_site_symmetry_4
C49 As1 N1 N2 1.8(3) . .
C49 As1 N1 C1 -178.5(3) . .
C1 N1 N2 N3 179.5(3) . .
As1 N1 N2 N3 -0.7(4) . .
N1 N2 N3 C49 -1.3(5) . .
N1 N2 N3 C25 172.6(3) . .
N2 N1 C1 C2 -48.8(5) . .
As1 N1 C1 C2 131.4(3) . .
N2 N1 C1 C6 133.0(4) . .
As1 N1 C1 C6 -46.8(5) . .
C6 C1 C2 C3 -8.8(6) . .
N1 C1 C2 C3 173.0(3) . .
C6 C1 C2 C7 161.4(4) . .
N1 C1 C2 C7 -16.8(6) . .
C1 C2 C3 C4 3.0(6) . .
C7 C2 C3 C4 -168.4(4) . .
C2 C3 C4 C5 3.7(6) . .
C3 C4 C5 C6 -4.9(6) . .
C4 C5 C6 C1 -0.8(6) . .
C4 C5 C6 C16 175.7(4) . .
C2 C1 C6 C5 7.8(6) . .
N1 C1 C6 C5 -174.0(3) . .
C2 C1 C6 C16 -168.3(4) . .
N1 C1 C6 C16 9.9(6) . .
C3 C2 C7 C12 -63.2(5) . .
C1 C2 C7 C12 126.4(4) . .
C3 C2 C7 C8 103.3(4) . .
C1 C2 C7 C8 -67.1(6) . .
C12 C7 C8 C9 -1.1(6) . .
C2 C7 C8 C9 -167.7(4) . .
C12 C7 C8 C13 175.2(4) . .
C2 C7 C8 C13 8.6(6) . .
C7 C8 C9 C10 1.4(7) . .
C13 C8 C9 C10 -175.0(4) . .
C8 C9 C10 C11 -1.0(7) . .
C8 C9 C10 C14 178.2(4) . .
C9 C10 C11 C12 0.3(7) . .
C14 C10 C11 C12 -178.9(4) . .
C8 C7 C12 C11 0.4(6) . .
C2 C7 C12 C11 166.7(4) . .
C8 C7 C12 C15 -177.3(4) . .
C2 C7 C12 C15 -11.0(6) . .
C10 C11 C12 C7 0.0(7) . .
C10 C11 C12 C15 177.8(4) . .
C5 C6 C16 C21 91.3(5) . .
C1 C6 C16 C21 -92.5(5) . .
C5 C6 C16 C17 -79.9(5) . .
C1 C6 C16 C17 96.3(5) . .
C21 C16 C17 C18 0.8(6) . .
C6 C16 C17 C18 171.9(4) . .
C21 C16 C17 C22 -178.8(4) . .
C6 C16 C17 C22 -7.7(6) . .
C16 C17 C18 C19 -0.3(6) . .
C22 C17 C18 C19 179.2(4) . .
C17 C18 C19 C20 0.0(6) . .
C17 C18 C19 C23 -177.1(4) . .
C18 C19 C20 C21 -0.1(6) . .
C23 C19 C20 C21 177.0(4) . .
C19 C20 C21 C16 0.5(6) . .
C19 C20 C21 C24 -179.8(4) . .
C17 C16 C21 C20 -0.9(6) . .
C6 C16 C21 C20 -172.0(4) . .
C17 C16 C21 C24 179.4(4) . .
C6 C16 C21 C24 8.3(6) . .
N2 N3 C25 C26 126.4(4) . .
C49 N3 C25 C26 -60.0(5) . .
N2 N3 C25 C30 -55.5(5) . .
C49 N3 C25 C30 118.1(4) . .
C30 C25 C26 C27 0.1(6) . .
N3 C25 C26 C27 178.2(3) . .
C30 C25 C26 C31 177.2(4) . .
N3 C25 C26 C31 -4.8(6) . .
C25 C26 C27 C28 1.6(6) . .
C31 C26 C27 C28 -175.7(4) . .
C26 C27 C28 C29 -0.7(6) . .
C27 C28 C29 C30 -2.0(6) . .
C28 C29 C30 C25 3.7(6) . .
C28 C29 C30 C40 -172.1(4) . .
C26 C25 C30 C29 -2.7(6) . .
N3 C25 C30 C29 179.2(3) . .
C26 C25 C30 C40 172.5(4) . .
N3 C25 C30 C40 -5.6(6) . .
C27 C26 C31 C32 104.5(4) . .
C25 C26 C31 C32 -72.6(5) . .
C27 C26 C31 C36 -65.6(5) . .
C25 C26 C31 C36 117.3(4) . .
C36 C31 C32 C33 -1.3(6) . .
C26 C31 C32 C33 -171.5(4) . .
C36 C31 C32 C37 177.4(4) . .
C26 C31 C32 C37 7.1(6) . .
C31 C32 C33 C34 0.8(6) . .
C37 C32 C33 C34 -177.9(4) . .
C32 C33 C34 C35 -0.4(6) . .
C32 C33 C34 C38 179.9(4) . .
C33 C34 C35 C36 0.6(6) . .
C38 C34 C35 C36 -179.7(4) . .
C34 C35 C36 C31 -1.1(6) . .
C34 C35 C36 C39 177.9(4) . .
C32 C31 C36 C35 1.4(6) . .
C26 C31 C36 C35 171.6(4) . .
C32 C31 C36 C39 -177.5(4) . .
C26 C31 C36 C39 -7.3(6) . .
C29 C30 C40 C41 -74.7(5) . .
C25 C30 C40 C41 109.9(5) . .
C29 C30 C40 C45 91.0(4) . .
C25 C30 C40 C45 -84.4(5) . .
C45 C40 C41 C42 -0.4(6) . .
C30 C40 C41 C42 164.9(4) . .
C45 C40 C41 C46 -177.6(4) . .
C30 C40 C41 C46 -12.3(6) . .
C40 C41 C42 C43 -1.3(7) . .
C46 C41 C42 C43 175.9(5) . .
C41 C42 C43 C44 1.6(7) . .
C41 C42 C43 C47 -177.5(5) . .
C42 C43 C44 C45 -0.2(7) . .
C47 C43 C44 C45 178.9(4) . .
C43 C44 C45 C40 -1.4(6) . .
C43 C44 C45 C48 -177.4(4) . .
C41 C40 C45 C44 1.6(6) . .
C30 C40 C45 C44 -164.1(4) . .
C41 C40 C45 C48 177.6(4) . .
C30 C40 C45 C48 11.9(6) . .
C50 N4 C49 N3 173.1(3) . .
C50 N4 C49 As1 -13.1(6) . .
N2 N3 C49 N4 177.7(3) . .
C25 N3 C49 N4 4.3(6) . .
N2 N3 C49 As1 2.6(4) . .
C25 N3 C49 As1 -170.9(3) . .
C49 N4 C50 C51 124.3(4) . .
C49 N4 C50 C55 -60.8(5) . .
C55 C50 C51 C52 4.1(6) . .
N4 C50 C51 C52 179.1(4) . .
C55 C50 C51 C56 -178.5(4) . .
N4 C50 C51 C56 -3.5(6) . .
C50 C51 C52 C53 -1.5(7) . .
C56 C51 C52 C53 -179.0(4) . .
C51 C52 C53 C54 -0.8(7) . .
C52 C53 C54 C55 0.7(7) . .
C53 C54 C55 C50 1.9(7) . .
C53 C54 C55 C57 -175.6(4) . .
C51 C50 C55 C54 -4.2(6) . .
N4 C50 C55 C54 -178.9(4) . .
C51 C50 C55 C57 173.1(4) . .
N4 C50 C55 C57 -1.6(6) . .
C63 C58 C59 C60 1.5(9) . .
C58 C59 C60 C61 -1.9(9) . .
C59 C60 C61 C62 1.4(9) . .
C60 C61 C62 C63 -0.4(9) . .
C61 C62 C63 C58 0.0(10) . .
C59 C58 C63 C62 -0.6(10) . .
C66 C64 C65 C66 0.7(10) 2_665 .
C64 C65 C66 C64 -0.7(10) . 2_665
C72A C67A C68A C69A 0.0 . .
C67A C68A C69A C70A 0.0 . .
C68A C69A C70A C71A 0.0 . .
C69A C70A C71A C72A 0.0 . .
C70A C71A C72A C67A 0.0 . .
C68A C67A C72A C71A 0.0 . .
C72B C67B C68B C69B 0.0 . .
C67B C68B C69B C70B 0.0 . .
C68B C69B C70B C71B 0.0 . .
C69B C70B C71B C72B 0.0 . .
C70B C71B C72B C67B 0.0 . .
C68B C67B C72B C71B 0.0 . .
C72C C67C C68C C69C 0.0 . .
C67C C68C C69C C70C 0.0 . .
C68C C69C C70C C71C 0.0 . .
C69C C70C C71C C72C 0.0 . .
C70C C71C C72C C67C 0.0 . .
C68C C67C C72C C71C 0.0 . .
